data_1008563
loop_
_publ_author_name
'Pontonnier, L'
'Miraglia, S'
'Fruchart, D'
'Soubeyroux, J L'
'Baudry, A'
'Boyer, P'

_publ_section_title
;
Structural study of hyperstoichiometric alloys ZrMn~2+x~ and their
hydrides
;
_journal_coden_ASTM JALCEU
_journal_name_full 'Journal of Alloys Compd.'
_journal_page_first 241
_journal_page_last 248
_journal_paper_doi 10.1016/0925-8388(92)90010-7
_journal_volume 186
_journal_year 1992
_chemical_formula_analytical 'Zr0.95 Hf0.05 Mn2 D3.26'
_chemical_formula_structural 'Zr Mn2 D3.054'
_chemical_formula_sum 'D3.054 Mn2 Zr'
_chemical_name_systematic 'Zirconium manganese deuteride (1/2/3)'
_space_group_IT_number 194
_symmetry_cell_setting hexagonal
_symmetry_Int_Tables_number 194
_symmetry_space_group_name_Hall '-P 6c 2c'
_symmetry_space_group_name_H-M 'P 63/m m c'
_cell_angle_alpha 90
_cell_angle_beta 90
_cell_angle_gamma 120
_cell_formula_units_Z 4
_cell_length_a 5.4055(9)
_cell_length_b 5.4055(9)
_cell_length_c 8.7964(7)
_cell_volume 222.6
_refine_ls_R_factor_all 0.057
_cod_database_code 1008563

loop_
_symmetry_equiv_pos_as_xyz
x,y,z
-y,x-y,z
y-x,-x,z
-y,-x,z
y-x,y,z
x,x-y,z
-x,-y,-z
y,y-x,-z
x-y,x,-z
y,x,-z
x-y,-y,-z
-x,y-x,-z
-x,-y,1/2+z
y,y-x,1/2+z
x-y,x,1/2+z
y,x,1/2+z
x-y,-y,1/2+z
-x,y-x,1/2+z
x,y,1/2-z
-y,x-y,1/2-z
y-x,-x,1/2-z
-y,-x,1/2-z
y-x,y,1/2-z
x,x-y,1/2-z

loop_
_atom_site_label
_atom_site_type_symbol
_atom_site_symmetry_multiplicity
_atom_site_Wyckoff_symbol
_atom_site_fract_x
_atom_site_fract_y
_atom_site_fract_z
_atom_site_occupancy
_atom_site_attached_hydrogens
_atom_site_calc_flag
Zr1 Zr0 4 f 0.3333 0.6667 0.0629(6) 1. 0 d
Mn1 Mn0 2 a 0. 0. 0. 1. 0 d
Mn2 Mn0 6 h 0.8366(12) 0.6732(24) 0.25 1. 0 d
D1 D0 24 l 0.0398(13) 0.3249(16) 0.5647(9) 0.211(8) 0 d
D2 D0 12 k 0.4594 0.9188 0.6261 0.372(6) 0 d
D3 D0 6 h 0.466(3) 0.932(6) 0.25 0.369(3) 0 d
D4 D0 6 h 0.2021(30) 0.4042(60) 0.25 0.079(3) 0 d

loop_
_atom_type_symbol
_atom_type_oxidation_number
Zr0 0.000
Mn0 0.000
D0 0.000
